data_7048567
loop_
_publ_author_name
'Huang, Huang-Chia'
'Ching, Wei-Min'
'Tseng, Yu-Ting'
'Chen, Chien-Hong'
'Lu, Tsai-Te'

_publ_section_title
;
 Transformation of the hydride-containing dinitrosyl iron complex
 [(NO)<sub>2</sub>Fe(\h<sup>2</sup>-BH<sub>4</sub>)]<sup>-</sup> into
 [(NO)<sub>2</sub>Fe(\h<sup>3</sup>-HCS<sub>2</sub>)]<sup>-</sup>via
 reaction with CS<sub>2</sub>.
;
_journal_issue 18
_journal_name_full 'Dalton transactions (Cambridge, England : 2003)'
_journal_page_first 5897
_journal_page_last 5902
_journal_paper_doi 10.1039/c8dt04714f
_journal_volume 48
_journal_year 2019
_chemical_formula_sum 'C20 H44 B Fe N2 Na O10'
_chemical_formula_weight 562.22
_chemical_properties_physical Air-sensitive,Moisture-sensitive,Oxygen-sensitive
_space_group_crystal_system triclinic
_space_group_IT_number 2
_space_group_name_Hall '-P 1'
_space_group_name_H-M_alt 'P -1'
_symmetry_space_group_name_Hall '-P 1'
_symmetry_space_group_name_H-M 'P -1'
_atom_sites_solution_hydrogens mixed
_audit_creation_method SHELXL-2014/7
_audit_update_record
;
2018-11-27 deposited with the CCDC.
2019-01-04 downloaded from the CCDC.
;
_cell_angle_alpha 91.687(2)
_cell_angle_beta 99.237(2)
_cell_angle_gamma 91.912(3)
_cell_formula_units_Z 4
_cell_length_a 9.3348(7)
_cell_length_b 17.2988(12)
_cell_length_c 18.2151(13)
_cell_measurement_reflns_used 9934
_cell_measurement_temperature 150(2)
_cell_measurement_theta_max 27.47
_cell_measurement_theta_min 2.52
_cell_volume 2899.8(4)
_computing_cell_refinement 'Bruker SAINT'
_computing_data_collection 'Bruker APEX3'
_computing_data_reduction 'Bruker SAINT'
_computing_molecular_graphics 'Bruker SHELXTL'
_computing_publication_material 'Bruker SHELXTL'
_computing_structure_refinement 'SHELXL-2014/7 (Sheldrick, 2014)'
_computing_structure_solution 'SHELXS-97 (Sheldrick 2008)'
_diffrn_ambient_temperature 150(2)
_diffrn_measured_fraction_theta_full 0.998
_diffrn_measured_fraction_theta_max 0.998
_diffrn_measurement_device_type 'Bruker D8 VENTURE'
_diffrn_measurement_method '\f and \w scans'
_diffrn_radiation_type MoK\a
_diffrn_radiation_wavelength 0.71073
_diffrn_reflns_av_R_equivalents 0.0196
_diffrn_reflns_av_unetI/netI 0.0282
_diffrn_reflns_Laue_measured_fraction_full 0.998
_diffrn_reflns_Laue_measured_fraction_max 0.998
_diffrn_reflns_limit_h_max 12
_diffrn_reflns_limit_h_min -12
_diffrn_reflns_limit_k_max 22
_diffrn_reflns_limit_k_min -22
_diffrn_reflns_limit_l_max 23
_diffrn_reflns_limit_l_min -23
_diffrn_reflns_number 26468
_diffrn_reflns_point_group_measured_fraction_full 0.998
_diffrn_reflns_point_group_measured_fraction_max 0.998
_diffrn_reflns_theta_full 25.242
_diffrn_reflns_theta_max 27.499
_diffrn_reflns_theta_min 2.212
_exptl_absorpt_coefficient_mu 0.584
_exptl_absorpt_correction_T_max 0.7456
_exptl_absorpt_correction_T_min 0.6738
_exptl_absorpt_correction_type multi-scan
_exptl_absorpt_process_details 'SADABS (Bruker, 2016)'
_exptl_crystal_colour orange
_exptl_crystal_density_diffrn 1.288
_exptl_crystal_description block
_exptl_crystal_F_000 1200
_exptl_crystal_size_max 0.297
_exptl_crystal_size_mid 0.199
_exptl_crystal_size_min 0.081
_refine_diff_density_max 0.811
_refine_diff_density_min -0.680
_refine_diff_density_rms 0.093
_refine_ls_extinction_method none
_refine_ls_goodness_of_fit_ref 1.189
_refine_ls_hydrogen_treatment mixed
_refine_ls_matrix_type full
_refine_ls_number_parameters 711
_refine_ls_number_reflns 13293
_refine_ls_number_restraints 89
_refine_ls_restrained_S_all 1.199
_refine_ls_R_factor_all 0.1174
_refine_ls_R_factor_gt 0.1094
_refine_ls_shift/su_max 0.000
_refine_ls_shift/su_mean 0.000
_refine_ls_structure_factor_coef Fsqd
_refine_ls_weighting_details 'w=1/[\s^2^(Fo^2^)+(0.0051P)^2^+16.8908P] where P=(Fo^2^+2Fc^2^)/3'
_refine_ls_weighting_scheme calc
_refine_ls_wR_factor_gt 0.2181
_refine_ls_wR_factor_ref 0.2214
_reflns_Friedel_coverage 0.000
_reflns_number_gt 11873
_reflns_number_total 13293
_reflns_threshold_expression 'I > 2\s(I)'
_cod_data_source_file c8dt04714f2.cif
_cod_data_source_block ic19224
_cod_depositor_comments 'Adding full bibliography for 7048567--7048568.cif.'
_cod_database_code 7048567
_shelx_shelxl_version_number 2014/7
_shelx_space_group_comment
; 
The symmetry employed for this shelxl refinement is uniquely defined 
by the following loop, which should always be used as a source of 
symmetry information in preference to the above space-group names. 
They are only intended as comments. 
;
_shelx_estimated_absorpt_t_min 0.846
_shelx_estimated_absorpt_t_max 0.954

loop_
_space_group_symop_operation_xyz
'x, y, z'
'-x, -y, -z'

loop_
_atom_site_label
_atom_site_type_symbol
_atom_site_fract_x
_atom_site_fract_y
_atom_site_fract_z
_atom_site_U_iso_or_equiv
_atom_site_adp_type
_atom_site_occupancy
_atom_site_site_symmetry_order
_atom_site_calc_flag
_atom_site_refinement_flags_posn
_atom_site_refinement_flags_adp
_atom_site_refinement_flags_occupancy
_atom_site_disorder_assembly
_atom_site_disorder_group
Fe1 Fe 0.35670(9) 0.20197(5) 1.78983(4) 0.0383(2) Uani 1 1 d D . . . .
N1 N 0.4205(5) 0.1142(3) 1.8003(3) 0.0403(11) Uani 1 1 d . . . . .
O1 O 0.4540(5) 0.0493(3) 1.8039(3) 0.0576(12) Uani 1 1 d . . . . .
N2 N 0.2061(9) 0.2121(4) 1.7329(5) 0.070(2) Uani 0.885(11) 1 d . . P A 1
O2 O 0.0963(10) 0.2071(5) 1.6934(6) 0.127(4) Uani 0.885(11) 1 d . . P A 1
B1 B 0.4677(12) 0.3034(6) 1.8512(6) 0.059(3) Uani 0.885(11) 1 d D . P A 1
H1A H 0.489(9) 0.283(5) 1.792(5) 0.089 Uiso 1 1 d . U . B 1
H1B H 0.387(10) 0.260(5) 1.871(5) 0.089 Uiso 1 1 d . U . C 1
H1C H 0.418(9) 0.356(5) 1.846(5) 0.089 Uiso 1 1 d . U . D 1
H1D H 0.520(15) 0.300(9) 1.894(9) 0.089 Uiso 1 1 d . U . E 1
N2' N 0.434(9) 0.271(4) 1.846(4) 0.070(2) Uani 0.115(11) 1 d . . P A 2
O2' O 0.557(10) 0.297(7) 1.887(8) 0.127(4) Uani 0.115(11) 1 d . . P A 2
B1' B 0.147(4) 0.245(5) 1.736(4) 0.059(3) Uani 0.115(11) 1 d D . P A 2
Fe2 Fe 0.06753(9) -0.26290(5) 1.68902(5) 0.0399(2) Uani 1 1 d D . . . .
N3 N 0.2293(6) -0.2518(4) 1.7381(3) 0.0589(15) Uani 1 1 d . . . . .
O3 O 0.3500(6) -0.2422(4) 1.7697(4) 0.0913(19) Uani 1 1 d . U . . .
N4 N 0.0467(10) -0.2700(6) 1.5964(6) 0.057(2) Uani 0.709(12) 1 d . . P F 1
O4 O 0.0488(10) -0.2723(6) 1.5337(5) 0.089(3) Uani 0.709(12) 1 d . . P F 1
B2 B -0.1244(14) -0.2655(10) 1.7449(8) 0.068(6) Uani 0.709(12) 1 d D . P F 1
H2A H -0.050(10) -0.311(6) 1.725(5) 0.102 Uiso 1 1 d . U . G 1
H2B H -0.071(12) -0.229(6) 1.731(6) 0.102 Uiso 1 1 d . U . H 1
H2C H -0.226(11) -0.274(6) 1.729(6) 0.102 Uiso 1 1 d . U . I 1
H2D H -0.129(11) -0.249(6) 1.798(6) 0.102 Uiso 1 1 d . U . J 1
N4' N -0.081(4) -0.260(2) 1.7263(19) 0.057(2) Uani 0.291(12) 1 d . . P F 2
O4' O -0.177(3) -0.250(2) 1.7594(16) 0.089(3) Uani 0.291(12) 1 d . . P F 2
B2' B 0.087(6) -0.266(3) 1.5705(9) 0.068(6) Uani 0.291(12) 1 d D . P F 2
Na1 Na -0.5000 -0.5000 1.5000 0.0493(8) Uani 1 2 d S . P K .
O5 O -0.3582(4) -0.4545(2) 1.3855(2) 0.0399(9) Uani 1 1 d . . . . .
O6 O -0.4880(4) -0.6011(2) 1.3851(2) 0.0448(10) Uani 1 1 d . . . . .
O7 O -0.5746(4) -0.6560(2) 1.5129(2) 0.0450(10) Uani 1 1 d . . . . .
O8 O -0.2723(4) -0.5229(3) 1.5679(3) 0.0631(13) Uani 1 1 d D . . . .
C1 C -0.3605(7) -0.3746(3) 1.3696(4) 0.0492(15) Uani 1 1 d . . . . .
H1F H -0.4587 -0.3616 1.3450 0.059 Uiso 1 1 calc R U . . .
H1E H -0.2909 -0.3626 1.3354 0.059 Uiso 1 1 calc R U . . .
C2 C -0.3911(9) -0.5012(4) 1.3204(4) 0.0560(17) Uani 1 1 d . . . . .
H2E H -0.3208 -0.4891 1.2866 0.067 Uiso 1 1 calc R U . . .
H2F H -0.4895 -0.4904 1.2944 0.067 Uiso 1 1 calc R U . . .
C3 C -0.3845(8) -0.5838(4) 1.3388(4) 0.0559(17) Uani 1 1 d . . . . .
H3A H -0.4052 -0.6166 1.2925 0.067 Uiso 1 1 calc R U . . .
H3B H -0.2861 -0.5948 1.3646 0.067 Uiso 1 1 calc R U . . .
C4 C -0.4912(8) -0.6820(4) 1.3996(4) 0.0586(18) Uani 1 1 d . . . . .
H4A H -0.3967 -0.6963 1.4278 0.070 Uiso 1 1 calc R U . . .
H4B H -0.5094 -0.7127 1.3521 0.070 Uiso 1 1 calc R U . . .
C5 C -0.6087(9) -0.6985(4) 1.4436(4) 0.067(2) Uani 1 1 d . . . . .
H5A H -0.7030 -0.6827 1.4162 0.081 Uiso 1 1 calc R U . . .
H5B H -0.6162 -0.7546 1.4522 0.081 Uiso 1 1 calc R U . . .
C6 C -0.6796(8) -0.6716(4) 1.5602(4) 0.0521(16) Uani 1 1 d . . . . .
H6A H -0.6825 -0.7274 1.5707 0.062 Uiso 1 1 calc R U . . .
H6B H -0.7771 -0.6579 1.5351 0.062 Uiso 1 1 calc R U . . .
C7 C -0.2047(14) -0.5912(7) 1.5585(8) 0.078(3) Uani 0.574(7) 1 d D U P K 1
H7A H -0.1769 -0.5946 1.5083 0.094 Uiso 0.574(7) 1 calc R U P K 1
H7B H -0.2710 -0.6358 1.5637 0.094 Uiso 0.574(7) 1 calc R U P K 1
C8 C -0.0722(15) -0.5920(7) 1.6170(8) 0.075(3) Uani 0.574(7) 1 d D U P K 1
H8A H 0.0111 -0.6117 1.5956 0.090 Uiso 0.574(7) 1 calc R U P K 1
H8B H -0.0901 -0.6254 1.6580 0.090 Uiso 0.574(7) 1 calc R U P K 1
C9 C -0.0415(13) -0.5094(6) 1.6451(7) 0.057(3) Uani 0.574(7) 1 d D U P K 1
H9A H -0.0300 -0.5056 1.7001 0.069 Uiso 0.574(7) 1 calc R U P K 1
H9B H 0.0478 -0.4878 1.6292 0.069 Uiso 0.574(7) 1 calc R U P K 1
C10 C -0.1722(10) -0.4677(6) 1.6105(6) 0.053(2) Uani 0.574(7) 1 d D U P K 1
H10A H -0.2183 -0.4424 1.6497 0.064 Uiso 0.574(7) 1 calc R U P K 1
H10B H -0.1432 -0.4273 1.5778 0.064 Uiso 0.574(7) 1 calc R U P K 1
C7' C -0.1532(14) -0.5395(13) 1.5300(9) 0.078(3) Uani 0.426(7) 1 d D . P K 2
H7'A H -0.1331 -0.4957 1.4989 0.094 Uiso 0.426(7) 1 calc R U P K 2
H7'B H -0.1770 -0.5864 1.4971 0.094 Uiso 0.426(7) 1 calc R U P K 2
C8' C -0.0229(19) -0.5524(13) 1.5876(8) 0.075(3) Uani 0.426(7) 1 d D . P K 2
H8'A H 0.0029 -0.6074 1.5876 0.090 Uiso 0.426(7) 1 calc R U P K 2
H8'B H 0.0618 -0.5201 1.5789 0.090 Uiso 0.426(7) 1 calc R U P K 2
C9' C -0.0707(15) -0.5286(12) 1.6590(9) 0.057(3) Uani 0.426(7) 1 d D . P K 2
H9'A H -0.0360 -0.4750 1.6744 0.069 Uiso 0.426(7) 1 calc R U P K 2
H9'B H -0.0333 -0.5637 1.6990 0.069 Uiso 0.426(7) 1 calc R U P K 2
C10' C -0.2341(14) -0.5344(9) 1.6424(6) 0.053(2) Uani 0.426(7) 1 d D . P K 2
H10C H -0.2702 -0.5861 1.6548 0.064 Uiso 0.426(7) 1 calc R U P K 2
H10D H -0.2760 -0.4946 1.6719 0.064 Uiso 0.426(7) 1 calc R U P K 2
Na2 Na 1.0000 0.5000 1.0000 0.0520(9) Uani 1 2 d S . P L .
O9 O 0.7883(4) 0.5743(3) 0.9140(3) 0.0510(11) Uani 1 1 d . . . . .
O10 O 0.8918(5) 0.4390(2) 0.8560(3) 0.0534(11) Uani 1 1 d . . . . .
O11 O 1.0596(4) 0.3504(2) 0.9570(2) 0.0460(10) Uani 1 1 d . . . . .
O12 O 0.8269(5) 0.4463(3) 1.0603(3) 0.0628(14) Uani 1 1 d D . . . .
C11 C 0.7936(9) 0.6559(4) 0.9258(4) 0.064(2) Uani 1 1 d . . . . .
H11A H 0.7046 0.6779 0.8986 0.077 Uiso 1 1 calc R U . . .
H11B H 0.8785 0.6790 0.9070 0.077 Uiso 1 1 calc R U . . .
C12 C 0.7679(8) 0.5544(4) 0.8363(4) 0.0605(19) Uani 1 1 d . . . . .
H12A H 0.8513 0.5746 0.8143 0.073 Uiso 1 1 calc R U . . .
H12B H 0.6785 0.5774 0.8106 0.073 Uiso 1 1 calc R U . . .
C13 C 0.7554(8) 0.4683(4) 0.8272(5) 0.074(2) Uani 1 1 d . . . . .
H13A H 0.6799 0.4475 0.8546 0.089 Uiso 1 1 calc R U . . .
H13B H 0.7280 0.4527 0.7740 0.089 Uiso 1 1 calc R U . . .
C14 C 0.8918(8) 0.3575(4) 0.8461(4) 0.0591(18) Uani 1 1 d . . . . .
H14A H 0.8712 0.3429 0.7924 0.071 Uiso 1 1 calc R U . . .
H14B H 0.8152 0.3331 0.8705 0.071 Uiso 1 1 calc R U . . .
C15 C 1.0372(7) 0.3297(4) 0.8794(4) 0.0529(16) Uani 1 1 d . . . . .
H15A H 1.0399 0.2729 0.8721 0.063 Uiso 1 1 calc R U . . .
H15B H 1.1144 0.3542 0.8555 0.063 Uiso 1 1 calc R U . . .
C16 C 1.1949(8) 0.3259(6) 0.9931(4) 0.078(3) Uani 1 1 d . . . . .
H16A H 1.2748 0.3530 0.9733 0.093 Uiso 1 1 calc R U . . .
H16B H 1.2022 0.2696 0.9843 0.093 Uiso 1 1 calc R U . . .
C17 C 0.7998(15) 0.3697(6) 1.0753(10) 0.070(3) Uani 0.497(7) 1 d D U P L 1
H17A H 0.8583 0.3563 1.1232 0.083 Uiso 0.497(7) 1 calc R U P L 1
H17B H 0.8249 0.3351 1.0355 0.083 Uiso 0.497(7) 1 calc R U P L 1
C18 C 0.6410(15) 0.3611(8) 1.0793(10) 0.068(3) Uani 0.497(7) 1 d D U P L 1
H18A H 0.6242 0.3269 1.1199 0.082 Uiso 0.497(7) 1 calc R U P L 1
H18B H 0.5864 0.3392 1.0317 0.082 Uiso 0.497(7) 1 calc R U P L 1
C19 C 0.5949(16) 0.4419(8) 1.0942(11) 0.068(3) Uani 0.497(7) 1 d D U P L 1
H19A H 0.5185 0.4578 1.0538 0.082 Uiso 0.497(7) 1 calc R U P L 1
H19B H 0.5581 0.4459 1.1421 0.082 Uiso 0.497(7) 1 calc R U P L 1
C20 C 0.7310(15) 0.4901(9) 1.0967(11) 0.090(4) Uani 0.497(7) 1 d D U P L 1
H20A H 0.7099 0.5391 1.0711 0.108 Uiso 0.497(7) 1 calc R U P L 1
H20B H 0.7755 0.5027 1.1489 0.108 Uiso 0.497(7) 1 calc R U P L 1
C17' C 0.7154(13) 0.4039(9) 1.0151(7) 0.070(3) Uani 0.503(7) 1 d D . P L 2
H17C H 0.7520 0.3544 0.9983 0.083 Uiso 0.503(7) 1 calc R U P L 2
H17D H 0.6791 0.4334 0.9706 0.083 Uiso 0.503(7) 1 calc R U P L 2
C18' C 0.5953(16) 0.3883(10) 1.0584(8) 0.068(3) Uani 0.503(7) 1 d D . P L 2
H18C H 0.5827 0.3323 1.0663 0.082 Uiso 0.503(7) 1 calc R U P L 2
H18D H 0.5024 0.4078 1.0329 0.082 Uiso 0.503(7) 1 calc R U P L 2
C19' C 0.6465(15) 0.4324(10) 1.1309(8) 0.068(3) Uani 0.503(7) 1 d D . P L 2
H19C H 0.6031 0.4838 1.1310 0.082 Uiso 0.503(7) 1 calc R U P L 2
H19D H 0.6211 0.4034 1.1734 0.082 Uiso 0.503(7) 1 calc R U P L 2
C20' C 0.8080(16) 0.4402(12) 1.1348(6) 0.090(4) Uani 0.503(7) 1 d D . P L 2
H20C H 0.8482 0.4870 1.1647 0.108 Uiso 0.503(7) 1 calc R U P L 2
H20D H 0.8560 0.3942 1.1570 0.108 Uiso 0.503(7) 1 calc R U P L 2
Na3 Na 0.5000 0.0000 1.5000 0.0501(8) Uani 1 2 d S . P . .
O13 O 0.4139(5) -0.0350(3) 1.6302(2) 0.0537(11) Uani 1 1 d . . . . .
O14 O 0.6707(5) -0.0910(3) 1.5965(3) 0.0562(12) Uani 1 1 d . . . . .
O15 O 0.7843(5) -0.0299(3) 1.4756(3) 0.0550(12) Uani 1 1 d . . . . .
O16 O 0.6052(6) 0.1099(3) 1.5651(3) 0.0676(14) Uani 1 1 d . . . . .
C21 C 0.2651(9) -0.0327(5) 1.6378(4) 0.073(2) Uani 1 1 d . . . . .
H21A H 0.2556 -0.0302 1.6912 0.088 Uiso 1 1 calc R U . . .
H21B H 0.2120 -0.0800 1.6146 0.088 Uiso 1 1 calc R U . . .
C22 C 0.4829(11) -0.0959(4) 1.6696(4) 0.073(3) Uani 1 1 d . . . . .
H22A H 0.4459 -0.1463 1.6455 0.088 Uiso 1 1 calc R U . . .
H22B H 0.4627 -0.0946 1.7213 0.088 Uiso 1 1 calc R U . . .
C23 C 0.6390(11) -0.0864(5) 1.6695(4) 0.075(2) Uani 1 1 d . . . . .
H23A H 0.6746 -0.0356 1.6931 0.090 Uiso 1 1 calc R U . . .
H23B H 0.6900 -0.1273 1.6992 0.090 Uiso 1 1 calc R U . . .
C24 C 0.8209(9) -0.0818(4) 1.5943(5) 0.075(3) Uani 1 1 d . . . . .
H24A H 0.8747 -0.1204 1.6257 0.091 Uiso 1 1 calc R U . . .
H24B H 0.8566 -0.0295 1.6140 0.091 Uiso 1 1 calc R U . . .
C25 C 0.8465(8) -0.0922(4) 1.5161(6) 0.075(2) Uani 1 1 d . . . . .
H25A H 0.9520 -0.0927 1.5146 0.090 Uiso 1 1 calc R U . . .
H25B H 0.8012 -0.1419 1.4942 0.090 Uiso 1 1 calc R U . . .
C26 C 0.7962(8) -0.0363(5) 1.3990(5) 0.072(2) Uani 1 1 d . . . . .
H26A H 0.7425 -0.0836 1.3761 0.087 Uiso 1 1 calc R U . . .
H26B H 0.8994 -0.0399 1.3932 0.087 Uiso 1 1 calc R U . . .
C27 C 0.5759(12) 0.1431(5) 1.6321(5) 0.094(3) Uani 1 1 d . . . . .
H27A H 0.5830 0.1038 1.6707 0.113 Uiso 1 1 calc R U . . .
H27B H 0.4760 0.1623 1.6247 0.113 Uiso 1 1 calc R U . . .
C28 C 0.6825(8) 0.2085(4) 1.6567(4) 0.0611(18) Uani 1 1 d D . . . .
H28A H 0.7601 0.1923 1.6962 0.073 Uiso 0.557(11) 1 calc R U P M 1
H28B H 0.6338 0.2529 1.6761 0.073 Uiso 0.557(11) 1 calc R U P M 1
H28C H 0.7199 0.2084 1.7107 0.073 Uiso 0.443(11) 1 calc R U P M 2
H28D H 0.6420 0.2594 1.6436 0.073 Uiso 0.443(11) 1 calc R U P M 2
C29 C 0.7441(13) 0.2299(6) 1.5890(5) 0.050(2) Uani 0.557(11) 1 d D . P M 1
H29A H 0.8493 0.2433 1.6013 0.060 Uiso 0.557(11) 1 calc R U P M 1
H29B H 0.6937 0.2740 1.5644 0.060 Uiso 0.557(11) 1 calc R U P M 1
C29' C 0.7949(12) 0.1866(8) 1.6108(6) 0.050(2) Uani 0.443(11) 1 d D . P M 2
H29C H 0.8563 0.2324 1.6030 0.060 Uiso 0.443(11) 1 calc R U P M 2
H29D H 0.8579 0.1471 1.6359 0.060 Uiso 0.443(11) 1 calc R U P M 2
C30 C 0.7155(10) 0.1554(4) 1.5397(4) 0.076(2) Uani 1 1 d D . . . .
H30A H 0.6841 0.1685 1.4872 0.091 Uiso 0.557(11) 1 calc R U P M 1
H30B H 0.8055 0.1262 1.5428 0.091 Uiso 0.557(11) 1 calc R U P M 1
H30C H 0.6744 0.1970 1.5076 0.091 Uiso 0.443(11) 1 calc R U P M 2
H30D H 0.7775 0.1235 1.5127 0.091 Uiso 0.443(11) 1 calc R U P M 2
Na4 Na 1.0000 0.0000 2.0000 0.0382(7) Uani 1 2 d S . P . .
O17 O 1.0372(4) -0.0319(2) 1.8551(2) 0.0383(8) Uani 1 1 d . . . . .
O18 O 1.1717(4) -0.1176(2) 1.9706(2) 0.0361(8) Uani 1 1 d . . . . .
O19 O 1.0846(4) -0.1050(2) 2.1107(2) 0.0356(8) Uani 1 1 d . . . . .
O20 O 0.7926(4) -0.0799(3) 1.9677(2) 0.0525(11) Uani 1 1 d . U . . .
C31 C 1.0318(6) 0.0306(4) 1.8063(3) 0.0421(13) Uani 1 1 d . . . . .
H31A H 1.0253 0.0107 1.7543 0.051 Uiso 1 1 calc R U . . .
H31B H 1.1210 0.0641 1.8189 0.051 Uiso 1 1 calc R U . . .
C32 C 1.1486(7) -0.0821(4) 1.8444(3) 0.0443(14) Uani 1 1 d . . . . .
H32A H 1.2441 -0.0538 1.8551 0.053 Uiso 1 1 calc R U . . .
H32B H 1.1338 -0.1021 1.7921 0.053 Uiso 1 1 calc R U . . .
C33 C 1.1451(7) -0.1478(3) 1.8960(3) 0.0451(14) Uani 1 1 d . . . . .
H33A H 1.0490 -0.1755 1.8858 0.054 Uiso 1 1 calc R U . . .
H33B H 1.2201 -0.1849 1.8882 0.054 Uiso 1 1 calc R U . . .
C34 C 1.1841(6) -0.1778(3) 2.0219(3) 0.0409(13) Uani 1 1 d . . . . .
H34A H 1.2656 -0.2106 2.0141 0.049 Uiso 1 1 calc R U . . .
H34B H 1.0937 -0.2106 2.0142 0.049 Uiso 1 1 calc R U . . .
C35 C 1.2103(6) -0.1434(3) 2.0988(3) 0.0417(13) Uani 1 1 d . . . . .
H35A H 1.2312 -0.1845 2.1352 0.050 Uiso 1 1 calc R U . . .
H35B H 1.2948 -0.1063 2.1051 0.050 Uiso 1 1 calc R U . . .
C36 C 1.0991(7) -0.0762(4) 2.1856(3) 0.0484(15) Uani 1 1 d . . . . .
H36A H 1.1883 -0.0427 2.1982 0.058 Uiso 1 1 calc R U . . .
H36B H 1.1064 -0.1197 2.2200 0.058 Uiso 1 1 calc R U . . .
C37 C 0.7236(9) -0.1074(5) 1.8984(4) 0.0698(18) Uani 1 1 d . U . . .
H37A H 0.7746 -0.1526 1.8824 0.084 Uiso 1 1 calc R U . . .
H37B H 0.7277 -0.0667 1.8616 0.084 Uiso 1 1 calc R U . . .
C38 C 0.5772(9) -0.1291(7) 1.9004(5) 0.092(3) Uani 1 1 d . . . . .
H38A H 0.5528 -0.1807 1.8758 0.111 Uiso 1 1 calc R U . . .
H38B H 0.5118 -0.0912 1.8744 0.111 Uiso 1 1 calc R U . . .
C39 C 0.5608(7) -0.1311(5) 1.9795(4) 0.0577(18) Uani 1 1 d . . . . .
H39A H 0.5559 -0.1850 1.9959 0.069 Uiso 1 1 calc R U . . .
H39B H 0.4722 -0.1049 1.9884 0.069 Uiso 1 1 calc R U . . .
C40 C 0.6944(8) -0.0885(5) 2.0190(4) 0.063(2) Uani 1 1 d . . . . .
H40A H 0.6695 -0.0370 2.0374 0.075 Uiso 1 1 calc R U . . .
H40B H 0.7391 -0.1178 2.0620 0.075 Uiso 1 1 calc R U . . .

loop_
_atom_site_aniso_label
_atom_site_aniso_U_11
_atom_site_aniso_U_22
_atom_site_aniso_U_33
_atom_site_aniso_U_23
_atom_site_aniso_U_13
_atom_site_aniso_U_12
Fe1 0.0448(5) 0.0362(4) 0.0368(4) 0.0025(3) 0.0150(3) 0.0019(3)
N1 0.045(3) 0.038(3) 0.039(3) -0.001(2) 0.011(2) 0.002(2)
O1 0.063(3) 0.041(2) 0.068(3) -0.001(2) 0.005(2) 0.008(2)
N2 0.073(5) 0.054(4) 0.079(5) 0.001(4) 0.002(4) 0.011(4)
O2 0.094(6) 0.114(7) 0.151(9) 0.001(6) -0.045(6) 0.020(5)
B1 0.061(7) 0.047(5) 0.078(7) 0.012(5) 0.036(6) -0.004(5)
N2' 0.073(5) 0.054(4) 0.079(5) 0.001(4) 0.002(4) 0.011(4)
O2' 0.094(6) 0.114(7) 0.151(9) 0.001(6) -0.045(6) 0.020(5)
B1' 0.061(7) 0.047(5) 0.078(7) 0.012(5) 0.036(6) -0.004(5)
Fe2 0.0457(5) 0.0308(4) 0.0428(5) -0.0036(3) 0.0070(4) 0.0009(3)
N3 0.048(3) 0.071(4) 0.056(3) -0.029(3) 0.010(3) -0.004(3)
O3 0.065(3) 0.098(4) 0.104(4) -0.046(3) 0.002(3) 0.004(3)
N4 0.052(5) 0.060(5) 0.058(6) -0.004(5) 0.010(4) 0.003(4)
O4 0.077(6) 0.137(8) 0.055(5) -0.014(5) 0.018(4) -0.006(5)
B2 0.100(18) 0.053(7) 0.041(9) 0.002(6) -0.014(9) -0.014(9)
N4' 0.052(5) 0.060(5) 0.058(6) -0.004(5) 0.010(4) 0.003(4)
O4' 0.077(6) 0.137(8) 0.055(5) -0.014(5) 0.018(4) -0.006(5)
B2' 0.100(18) 0.053(7) 0.041(9) 0.002(6) -0.014(9) -0.014(9)
Na1 0.0269(15) 0.062(2) 0.056(2) 0.0039(17) -0.0042(14) 0.0066(14)
O5 0.041(2) 0.037(2) 0.041(2) 0.0036(16) 0.0031(17) 0.0041(16)
O6 0.040(2) 0.039(2) 0.056(3) -0.0100(18) 0.0106(19) 0.0016(17)
O7 0.046(2) 0.036(2) 0.053(2) -0.0093(18) 0.0082(19) -0.0057(17)
O8 0.026(2) 0.068(3) 0.087(4) 0.000(3) -0.014(2) 0.006(2)
C1 0.059(4) 0.040(3) 0.050(4) 0.008(3) 0.011(3) 0.003(3)
C2 0.077(5) 0.052(4) 0.044(3) -0.003(3) 0.024(3) 0.003(3)
C3 0.067(4) 0.044(4) 0.063(4) -0.005(3) 0.032(4) 0.007(3)
C4 0.077(5) 0.036(3) 0.066(4) -0.019(3) 0.027(4) -0.011(3)
C5 0.074(5) 0.060(4) 0.067(5) -0.024(4) 0.019(4) -0.033(4)
C6 0.058(4) 0.037(3) 0.061(4) 0.003(3) 0.009(3) -0.010(3)
C7 0.076(4) 0.078(4) 0.079(4) -0.001(3) 0.007(3) 0.007(3)
C8 0.070(4) 0.077(4) 0.076(4) 0.003(3) 0.007(3) 0.008(3)
C9 0.055(3) 0.061(4) 0.056(4) 0.002(3) 0.006(3) 0.000(3)
C10 0.051(3) 0.055(3) 0.053(3) -0.002(2) 0.008(2) 0.004(2)
C7' 0.076(4) 0.078(4) 0.079(4) -0.001(3) 0.007(3) 0.007(3)
C8' 0.070(4) 0.077(4) 0.076(4) 0.003(3) 0.007(3) 0.008(3)
C9' 0.055(3) 0.061(4) 0.056(4) 0.002(3) 0.006(3) 0.000(3)
C10' 0.051(3) 0.055(3) 0.053(3) -0.002(2) 0.008(2) 0.004(2)
Na2 0.0350(17) 0.060(2) 0.066(2) 0.0167(18) 0.0215(16) -0.0025(15)
O9 0.038(2) 0.058(3) 0.056(3) 0.011(2) 0.0025(19) 0.0037(19)
O10 0.044(2) 0.045(2) 0.064(3) 0.010(2) -0.010(2) -0.0092(19)
O11 0.038(2) 0.054(3) 0.051(2) 0.0048(19) 0.0172(18) 0.0151(18)
O12 0.056(3) 0.057(3) 0.085(4) -0.007(3) 0.046(3) -0.015(2)
C11 0.071(5) 0.058(4) 0.061(4) 0.001(3) 0.000(4) 0.037(4)
C12 0.062(4) 0.050(4) 0.061(4) 0.009(3) -0.019(3) -0.007(3)
C13 0.060(5) 0.050(4) 0.097(6) 0.008(4) -0.032(4) -0.007(3)
C14 0.057(4) 0.052(4) 0.063(4) 0.004(3) -0.004(3) -0.004(3)
C15 0.051(4) 0.058(4) 0.052(4) 0.005(3) 0.014(3) 0.004(3)
C16 0.055(4) 0.118(7) 0.062(5) -0.011(5) 0.007(4) 0.050(5)
C17 0.069(4) 0.069(4) 0.073(4) 0.001(3) 0.018(3) 0.001(3)
C18 0.064(4) 0.069(4) 0.071(4) 0.002(3) 0.013(3) -0.003(3)
C19 0.065(4) 0.072(4) 0.070(4) 0.000(3) 0.020(3) 0.002(3)
C20 0.089(5) 0.090(5) 0.091(5) 0.006(3) 0.015(3) -0.002(3)
C17' 0.069(4) 0.069(4) 0.073(4) 0.001(3) 0.018(3) 0.001(3)
C18' 0.064(4) 0.069(4) 0.071(4) 0.002(3) 0.013(3) -0.003(3)
C19' 0.065(4) 0.072(4) 0.070(4) 0.000(3) 0.020(3) 0.002(3)
C20' 0.089(5) 0.090(5) 0.091(5) 0.006(3) 0.015(3) -0.002(3)
Na3 0.068(2) 0.0418(18) 0.0422(18) -0.0014(14) 0.0148(17) 0.0007(16)
O13 0.074(3) 0.049(3) 0.044(2) 0.0042(19) 0.027(2) -0.008(2)
O14 0.063(3) 0.043(2) 0.058(3) 0.000(2) -0.005(2) 0.007(2)
O15 0.047(2) 0.044(2) 0.078(3) -0.007(2) 0.024(2) 0.008(2)
O16 0.088(4) 0.061(3) 0.059(3) -0.018(2) 0.034(3) -0.020(3)
C21 0.079(5) 0.092(6) 0.056(4) -0.014(4) 0.046(4) -0.026(5)
C22 0.139(8) 0.044(4) 0.042(4) 0.009(3) 0.031(5) 0.011(4)
C23 0.113(7) 0.058(5) 0.045(4) 0.007(3) -0.017(4) 0.012(5)
C24 0.063(5) 0.051(4) 0.101(7) 0.007(4) -0.026(5) 0.022(4)
C25 0.045(4) 0.053(4) 0.127(8) -0.002(5) 0.012(4) 0.018(3)
C26 0.050(4) 0.082(6) 0.092(6) -0.036(5) 0.040(4) -0.003(4)
C27 0.140(9) 0.058(5) 0.097(7) -0.028(5) 0.070(6) -0.029(5)
C28 0.078(5) 0.048(4) 0.062(4) -0.006(3) 0.025(4) 0.002(3)
C29 0.049(5) 0.046(6) 0.053(5) 0.010(4) 0.003(4) -0.005(4)
C29' 0.049(5) 0.046(6) 0.053(5) 0.010(4) 0.003(4) -0.005(4)
C30 0.101(7) 0.063(5) 0.072(5) -0.008(4) 0.046(5) -0.002(4)
Na4 0.0226(14) 0.0476(18) 0.0433(17) -0.0043(14) 0.0051(12) -0.0088(12)
O17 0.041(2) 0.040(2) 0.037(2) -0.0001(16) 0.0168(17) 0.0024(16)
O18 0.040(2) 0.0276(18) 0.043(2) -0.0013(15) 0.0153(17) -0.0017(15)
O19 0.0325(19) 0.042(2) 0.0317(19) 0.0001(15) 0.0026(15) 0.0053(16)
O20 0.028(2) 0.079(3) 0.050(2) -0.001(2) 0.0104(17) -0.015(2)
C31 0.046(3) 0.054(4) 0.028(3) 0.006(2) 0.010(2) 0.004(3)
C32 0.048(3) 0.050(3) 0.039(3) -0.009(3) 0.021(3) 0.006(3)
C33 0.062(4) 0.032(3) 0.044(3) -0.011(2) 0.017(3) 0.007(3)
C34 0.037(3) 0.027(3) 0.062(4) -0.001(2) 0.017(3) 0.004(2)
C35 0.036(3) 0.040(3) 0.050(3) 0.007(3) 0.007(2) 0.008(2)
C36 0.051(4) 0.066(4) 0.028(3) 0.003(3) 0.002(2) 0.012(3)
C37 0.070(3) 0.079(3) 0.057(2) -0.011(2) 0.007(2) -0.015(2)
C38 0.063(5) 0.141(9) 0.062(5) 0.002(5) -0.009(4) -0.052(5)
C39 0.032(3) 0.075(5) 0.066(4) 0.007(4) 0.011(3) -0.009(3)
C40 0.054(4) 0.087(5) 0.048(4) -0.021(4) 0.022(3) -0.025(4)

loop_
_atom_type_symbol
_atom_type_description
_atom_type_scat_dispersion_real
_atom_type_scat_dispersion_imag
_atom_type_scat_source
C C 0.0033 0.0016 'International Tables Vol C Tables 4.2.6.8 and 6.1.1.4'
H H 0.0000 0.0000 'International Tables Vol C Tables 4.2.6.8 and 6.1.1.4'
B B 0.0013 0.0007 'International Tables Vol C Tables 4.2.6.8 and 6.1.1.4'
N N 0.0061 0.0033 'International Tables Vol C Tables 4.2.6.8 and 6.1.1.4'
O O 0.0106 0.0060 'International Tables Vol C Tables 4.2.6.8 and 6.1.1.4'
Na Na 0.0362 0.0249 'International Tables Vol C Tables 4.2.6.8 and 6.1.1.4'
Fe Fe 0.3463 0.8444 'International Tables Vol C Tables 4.2.6.8 and 6.1.1.4'

loop_
_geom_angle_atom_site_label_1
_geom_angle_atom_site_label_2
_geom_angle_atom_site_label_3
_geom_angle
_geom_angle_site_symmetry_1
_geom_angle_site_symmetry_3
N2' Fe1 N1 118(3) . .
N2 Fe1 N1 118.5(3) . .
N2 Fe1 H1B 118(3) . .
N1 Fe1 H1B 114(3) . .
N2 Fe1 H1A 114(3) . .
N1 Fe1 H1A 118(3) . .
H1B Fe1 H1A 64(4) . .
N2 Fe1 B1 119.7(4) . .
N1 Fe1 B1 121.9(4) . .
H1B Fe1 B1 32(3) . .
H1A Fe1 B1 32(3) . .
N2' Fe1 B1' 107(4) . .
N1 Fe1 B1' 133(2) . .
O1 N1 Fe1 173.8(5) . .
O2 N2 Fe1 169.4(8) . .
H1D B1 H1C 111(10) . .
H1D B1 H1B 86(10) . .
H1C B1 H1B 108(6) . .
H1D B1 H1A 130(10) . .
H1C B1 H1A 108(6) . .
H1B B1 H1A 110(6) . .
H1D B1 Fe1 122(10) . .
H1C B1 Fe1 119(5) . .
H1B B1 Fe1 52(5) . .
H1A B1 Fe1 57(4) . .
O2' N2' Fe1 145(7) . .
H2A Fe2 N3 117(3) . .
N3 Fe2 N4' 122.6(13) . .
H2A Fe2 N4 115(3) . .
N3 Fe2 N4 120.3(4) . .
H2A Fe2 H2B 51(5) . .
N3 Fe2 H2B 115(4) . .
N4 Fe2 H2B 119(4) . .
N3 Fe2 B2' 108.9(14) . .
N4' Fe2 B2' 128(2) . .
H2A Fe2 B2 30(4) . .
N3 Fe2 B2 119.9(5) . .
N4 Fe2 B2 119.8(6) . .
H2B Fe2 B2 21(4) . .
O3 N3 Fe2 175.7(7) . .
O4 N4 Fe2 172.1(9) . .
H2B B2 H2C 126(9) . .
H2B B2 H2D 102(9) . .
H2C B2 H2D 97(8) . .
H2B B2 H2A 90(9) . .
H2C B2 H2A 116(8) . .
H2D B2 H2A 127(7) . .
H2B B2 Fe2 46(7) . .
H2C B2 Fe2 135(6) . .
H2D B2 Fe2 127(6) . .
H2A B2 Fe2 44(5) . .
O4' N4' Fe2 171(4) . .
O8 Na1 O8 180.0 2_448 .
O8 Na1 O6 82.69(15) 2_448 .
O8 Na1 O6 97.31(15) . .
O8 Na1 O6 97.31(15) 2_448 2_448
O8 Na1 O6 82.69(15) . 2_448
O6 Na1 O6 180.0 . 2_448
O8 Na1 O5 87.53(16) 2_448 2_448
O8 Na1 O5 92.47(16) . 2_448
O6 Na1 O5 119.10(12) . 2_448
O6 Na1 O5 60.90(12) 2_448 2_448
O8 Na1 O5 92.47(16) 2_448 .
O8 Na1 O5 87.53(16) . .
O6 Na1 O5 60.90(12) . .
O6 Na1 O5 119.10(12) 2_448 .
O5 Na1 O5 180.0 2_448 .
O8 Na1 O7 91.95(15) 2_448 .
O8 Na1 O7 88.05(15) . .
O6 Na1 O7 60.46(13) . .
O6 Na1 O7 119.54(13) 2_448 .
O5 Na1 O7 60.02(12) 2_448 .
O5 Na1 O7 119.98(12) . .
O8 Na1 O7 88.05(15) 2_448 2_448
O8 Na1 O7 91.95(15) . 2_448
O6 Na1 O7 119.54(13) . 2_448
O6 Na1 O7 60.46(13) 2_448 2_448
O5 Na1 O7 119.98(12) 2_448 2_448
O5 Na1 O7 60.02(12) . 2_448
O7 Na1 O7 180.00(4) . 2_448
C2 O5 C1 111.5(5) . .
C2 O5 Na1 114.5(4) . .
C1 O5 Na1 116.5(3) . .
C3 O6 C4 110.5(5) . .
C3 O6 Na1 116.8(4) . .
C4 O6 Na1 117.8(4) . .
C6 O7 C5 111.5(5) . .
C6 O7 Na1 115.6(3) . .
C5 O7 Na1 114.2(4) . .
C7 O8 C10 110.0(7) . .
C10' O8 C7' 109.9(9) . .
C10' O8 Na1 129.3(6) . .
C7 O8 Na1 121.2(6) . .
C10 O8 Na1 127.5(5) . .
C7' O8 Na1 120.0(7) . .
O5 C1 C6 109.1(5) . 2_448
O5 C2 C3 110.1(6) . .
O6 C3 C2 109.2(5) . .
O6 C4 C5 108.6(6) . .
O7 C5 C4 108.1(5) . .
O7 C6 C1 109.0(5) . 2_448
O8 C7 C8 107.7(9) . .
C7 C8 C9 106.1(10) . .
C10 C9 C8 104.2(9) . .
O8 C10 C9 108.3(8) . .
O8 C7' C8' 107.9(12) . .
C9' C8' C7' 103.7(13) . .
C8' C9' C10' 104.7(13) . .
O8 C10' C9' 106.7(11) . .
O12 Na2 O12 180.0 . 2_767
O12 Na2 O9 91.36(17) . 2_767
O12 Na2 O9 88.64(17) 2_767 2_767
O12 Na2 O9 88.64(17) . .
O12 Na2 O9 91.36(17) 2_767 .
O9 Na2 O9 180.0 2_767 .
O12 Na2 O11 92.55(15) . 2_767
O12 Na2 O11 87.45(15) 2_767 2_767
O9 Na2 O11 118.51(13) 2_767 2_767
O9 Na2 O11 61.49(13) . 2_767
O12 Na2 O11 87.45(15) . .
O12 Na2 O11 92.55(14) 2_767 .
O9 Na2 O11 61.49(13) 2_767 .
O9 Na2 O11 118.51(13) . .
O11 Na2 O11 180.0 2_767 .
O12 Na2 O10 98.02(16) . .
O12 Na2 O10 81.98(16) 2_767 .
O9 Na2 O10 118.99(14) 2_767 .
O9 Na2 O10 61.01(14) . .
O11 Na2 O10 121.05(13) 2_767 .
O11 Na2 O10 58.95(13) . .
O12 Na2 O10 81.98(16) . 2_767
O12 Na2 O10 98.02(16) 2_767 2_767
O9 Na2 O10 61.01(14) 2_767 2_767
O9 Na2 O10 118.99(14) . 2_767
O11 Na2 O10 58.95(13) 2_767 2_767
O11 Na2 O10 121.05(13) . 2_767
O10 Na2 O10 180.00(10) . 2_767
C11 O9 C12 110.6(5) . .
C11 O9 Na2 114.8(4) . .
C12 O9 Na2 115.8(4) . .
C13 O10 C14 111.5(5) . .
C13 O10 Na2 112.2(5) . .
C14 O10 Na2 116.3(4) . .
C16 O11 C15 111.3(5) . .
C16 O11 Na2 113.1(4) . .
C15 O11 Na2 118.5(4) . .
C17' O12 C20' 109.0(9) . .
C17 O12 C20 106.0(10) . .
C17 O12 Na2 129.9(6) . .
C17' O12 Na2 115.3(6) . .
C20' O12 Na2 135.5(7) . .
C20 O12 Na2 123.8(7) . .
O9 C11 C16 108.9(7) . 2_767
O9 C12 C13 108.1(6) . .
O10 C13 C12 107.8(6) . .
O10 C14 C15 109.1(5) . .
O11 C15 C14 107.5(5) . .
O11 C16 C11 108.5(5) . 2_767
O12 C17 C18 106.7(10) . .
C17 C18 C19 105.0(11) . .
C20 C19 C18 103.5(12) . .
O12 C20 C19 107.2(11) . .
O12 C17' C18' 108.9(10) . .
C17' C18' C19' 102.9(11) . .
C20' C19' C18' 104.0(12) . .
O12 C20' C19' 103.9(10) . .
O16 Na3 O16 180.0 2_658 .
O16 Na3 O13 95.60(15) 2_658 .
O16 Na3 O13 84.40(15) . .
O16 Na3 O13 84.40(15) 2_658 2_658
O16 Na3 O13 95.60(15) . 2_658
O13 Na3 O13 180.0(2) . 2_658
O16 Na3 O14 90.14(18) 2_658 2_658
O16 Na3 O14 89.86(18) . 2_658
O13 Na3 O14 118.98(15) . 2_658
O13 Na3 O14 61.02(15) 2_658 2_658
O16 Na3 O14 89.86(18) 2_658 .
O16 Na3 O14 90.14(18) . .
O13 Na3 O14 61.02(15) . .
O13 Na3 O14 118.98(15) 2_658 .
O14 Na3 O14 180.0 2_658 .
O16 Na3 O15 85.13(16) 2_658 2_658
O16 Na3 O15 94.87(16) . 2_658
O13 Na3 O15 59.47(15) . 2_658
O13 Na3 O15 120.53(15) 2_658 2_658
O14 Na3 O15 60.66(15) 2_658 2_658
O14 Na3 O15 119.34(15) . 2_658
O16 Na3 O15 94.86(16) 2_658 .
O16 Na3 O15 85.13(16) . .
O13 Na3 O15 120.53(15) . .
O13 Na3 O15 59.47(15) 2_658 .
O14 Na3 O15 119.34(15) 2_658 .
O14 Na3 O15 60.66(15) . .
O15 Na3 O15 180.00(17) 2_658 .
C22 O13 C21 111.6(6) . .
C22 O13 Na3 117.3(4) . .
C21 O13 Na3 120.4(4) . .
C23 O14 C24 112.7(6) . .
C23 O14 Na3 113.2(4) . .
C24 O14 Na3 114.0(4) . .
C25 O15 C26 112.4(6) . .
C25 O15 Na3 113.7(4) . .
C26 O15 Na3 113.0(4) . .
C27 O16 C30 108.9(6) . .
C27 O16 Na3 129.0(5) . .
C30 O16 Na3 122.1(4) . .
O13 C21 C26 108.5(6) . 2_658
O13 C22 C23 108.2(6) . .
O14 C23 C22 111.1(6) . .
O14 C24 C25 109.5(6) . .
O15 C25 C24 107.8(6) . .
O15 C26 C21 108.5(6) . 2_658
O16 C27 C28 109.3(6) . .
C27 C28 C29 105.5(7) . .
C27 C28 C29' 97.8(7) . .
C28 C29 C30 102.5(7) . .
C30 C29' C28 106.2(8) . .
O16 C30 C29' 100.3(7) . .
O16 C30 C29 108.5(6) . .
O20 Na4 O20 180.0 2_759 .
O20 Na4 O18 90.96(14) 2_759 2_759
O20 Na4 O18 89.03(14) . 2_759
O20 Na4 O18 89.04(14) 2_759 .
O20 Na4 O18 90.97(14) . .
O18 Na4 O18 180.0 2_759 .
O20 Na4 O17 83.56(13) 2_759 2_759
O20 Na4 O17 96.44(13) . 2_759
O18 Na4 O17 60.60(11) 2_759 2_759
O18 Na4 O17 119.40(11) . 2_759
O20 Na4 O17 96.44(13) 2_759 .
O20 Na4 O17 83.56(13) . .
O18 Na4 O17 119.40(11) 2_759 .
O18 Na4 O17 60.60(11) . .
O17 Na4 O17 180.00(4) 2_759 .
O20 Na4 O19 85.88(14) 2_759 2_759
O20 Na4 O19 94.12(14) . 2_759
O18 Na4 O19 61.13(11) 2_759 2_759
O18 Na4 O19 118.87(11) . 2_759
O17 Na4 O19 120.38(11) 2_759 2_759
O17 Na4 O19 59.62(11) . 2_759
O20 Na4 O19 94.12(14) 2_759 .
O20 Na4 O19 85.88(14) . .
O18 Na4 O19 118.87(11) 2_759 .
O18 Na4 O19 61.13(11) . .
O17 Na4 O19 59.62(11) 2_759 .
O17 Na4 O19 120.38(11) . .
O19 Na4 O19 180.0 2_759 .
C32 O17 C31 111.3(4) . .
C32 O17 Na4 117.0(3) . .
C31 O17 Na4 117.7(3) . .
C34 O18 C33 111.1(4) . .
C34 O18 Na4 115.7(3) . .
C33 O18 Na4 115.1(3) . .
C35 O19 C36 110.6(4) . .
C35 O19 Na4 111.8(3) . .
C36 O19 Na4 116.5(3) . .
C37 O20 C40 108.3(5) . .
C37 O20 Na4 130.1(4) . .
C40 O20 Na4 119.4(4) . .
O17 C31 C36 108.4(5) . 2_759
O17 C32 C33 108.4(5) . .
O18 C33 C32 108.7(4) . .
O18 C34 C35 109.1(4) . .
O19 C35 C34 108.2(5) . .
O19 C36 C31 108.4(5) . 2_759
O20 C37 C38 110.8(7) . .
C37 C38 C39 106.9(6) . .
C38 C39 C40 103.8(5) . .
O20 C40 C39 107.9(5) . .

loop_
_geom_bond_atom_site_label_1
_geom_bond_atom_site_label_2
_geom_bond_distance
_geom_bond_site_symmetry_2
Fe1 N2' 1.62(8) .
Fe1 N2 1.626(8) .
Fe1 N1 1.655(5) .
Fe1 H1B 1.74(9) .
Fe1 H1A 1.84(8) .
Fe1 B1 2.189(8) .
Fe1 B1' 2.201(10) .
N1 O1 1.177(6) .
N2 O2 1.153(10) .
B1 H1D 0.85(16) .
B1 H1C 1.04(9) .
B1 H1B 1.16(10) .
B1 H1A 1.17(9) .
N2' O2' 1.33(13) .
Fe2 H2A 1.59(9) .
Fe2 N3 1.629(6) .
Fe2 N4' 1.64(3) .
Fe2 N4 1.667(10) .
Fe2 H2B 1.71(12) .
Fe2 B2' 2.193(10) .
Fe2 B2 2.199(10) .
N3 O3 1.185(7) .
N4 O4 1.146(12) .
B2 H2B 0.86(11) .
B2 H2C 0.95(10) .
B2 H2D 1.01(10) .
B2 H2A 1.16(10) .
N4' O4' 1.18(5) .
Na1 O8 2.334(4) 2_448
Na1 O8 2.334(4) .
Na1 O6 2.706(4) .
Na1 O6 2.706(4) 2_448
Na1 O5 2.763(4) 2_448
Na1 O5 2.763(4) .
Na1 O7 2.791(4) .
Na1 O7 2.791(4) 2_448
O5 C2 1.401(7) .
O5 C1 1.422(7) .
O6 C3 1.411(7) .
O6 C4 1.432(7) .
O7 C6 1.428(8) .
O7 C5 1.428(8) .
O8 C10' 1.367(9) .
O8 C7 1.377(9) .
O8 C10 1.432(8) .
O8 C7' 1.433(9) .
C1 C6 1.477(9) 2_448
C2 C3 1.479(9) .
C4 C5 1.483(9) .
C6 C1 1.477(9) 2_448
C7 C8 1.498(9) .
C8 C9 1.506(9) .
C9 C10 1.498(9) .
C7' C8' 1.501(10) .
C8' C9' 1.491(10) .
C9' C10' 1.506(9) .
Na2 O12 2.283(4) .
Na2 O12 2.283(4) 2_767
Na2 O9 2.703(4) 2_767
Na2 O9 2.703(4) .
Na2 O11 2.781(4) 2_767
Na2 O11 2.781(4) .
Na2 O10 2.815(5) .
Na2 O10 2.815(5) 2_767
O9 C11 1.420(8) .
O9 C12 1.427(8) .
O10 C13 1.413(8) .
O10 C14 1.417(8) .
O11 C16 1.412(8) .
O11 C15 1.427(8) .
O12 C17 1.384(9) .
O12 C17' 1.392(9) .
O12 C20' 1.404(9) .
O12 C20 1.421(9) .
C11 C16 1.486(10) 2_767
C12 C13 1.493(9) .
C14 C15 1.496(9) .
C16 C11 1.486(10) 2_767
C17 C18 1.498(9) .
C18 C19 1.506(9) .
C19 C20 1.490(10) .
C17' C18' 1.492(9) .
C18' C19' 1.506(9) .
C19' C20' 1.499(9) .
Na3 O16 2.313(5) 2_658
Na3 O16 2.313(5) .
Na3 O13 2.701(4) .
Na3 O13 2.701(4) 2_658
Na3 O14 2.746(4) 2_658
Na3 O14 2.746(4) .
Na3 O15 2.822(4) 2_658
Na3 O15 2.822(4) .
O13 C22 1.407(8) .
O13 C21 1.420(9) .
O14 C23 1.408(9) .
O14 C24 1.413(9) .
O15 C25 1.413(9) .
O15 C26 1.419(9) .
O16 C27 1.404(9) .
O16 C30 1.420(9) .
C21 C26 1.473(12) 2_658
C22 C23 1.461(12) .
C24 C25 1.488(12) .
C26 C21 1.473(12) 2_658
C27 C28 1.491(11) .
C28 C29 1.493(8) .
C28 C29' 1.494(9) .
C29 C30 1.538(8) .
C29' C30 1.463(9) .
Na4 O20 2.326(4) 2_759
Na4 O20 2.326(4) .
Na4 O18 2.724(4) 2_759
Na4 O18 2.724(4) .
Na4 O17 2.759(4) 2_759
Na4 O17 2.759(4) .
Na4 O19 2.790(4) 2_759
Na4 O19 2.790(4) .
O17 C32 1.410(7) .
O17 C31 1.417(7) .
O18 C34 1.415(7) .
O18 C33 1.422(7) .
O19 C35 1.411(6) .
O19 C36 1.424(6) .
O20 C37 1.386(8) .
O20 C40 1.417(7) .
C31 C36 1.500(8) 2_759
C32 C33 1.500(8) .
C34 C35 1.485(8) .
C36 C31 1.500(8) 2_759
C37 C38 1.412(10) .
C38 C39 1.473(10) .
C39 C40 1.495(9) .
